data_4515753
loop_
_publ_author_name
'Tinnermann, Hendrik'
'Nicholls, Leo D. M.'
'Johannsen, Tim'
'Wille, Christian'
'Golz, Christopher'
'Goddard, Richard'
'Alcarazo, Manuel'

_publ_section_title
;
 N-Arylpyridiniophosphines: Synthesis, Structure, and Applications in
 Au(I) Catalysis
;
_journal_issue 11
_journal_name_full 'ACS Catalysis'
_journal_page_first 10457
_journal_paper_doi 10.1021/acscatal.8b03271
_journal_volume 8
_journal_year 2018
_chemical_formula_moiety 'C44 H36 O4, 0.5(C4 H8 O2)'
_chemical_formula_sum 'C46 H40 O5'
_chemical_formula_weight 672.78
_space_group_crystal_system triclinic
_space_group_IT_number 2
_space_group_name_Hall '-P 1'
_space_group_name_H-M_alt 'P -1'
_atom_sites_solution_hydrogens mixed
_atom_sites_solution_primary dual
_audit_creation_date 2017-11-29
_audit_creation_method
;
Olex2 1.2
(compiled 2017.08.10 svn.r3458 for OlexSys, GUI svn.r5381)
;
_cell_angle_alpha 69.580(3)
_cell_angle_beta 76.609(3)
_cell_angle_gamma 74.008(2)
_cell_formula_units_Z 2
_cell_length_a 11.0227(8)
_cell_length_b 11.4514(9)
_cell_length_c 15.2564(11)
_cell_measurement_reflns_used 9925
_cell_measurement_temperature 100
_cell_measurement_theta_max 29.67
_cell_measurement_theta_min 2.44
_cell_volume 1715.2(2)
_computing_cell_refinement 'SAINT V8.38A (?, 2016)'
_computing_data_reduction 'SAINT V8.38A (?, 2016)'
_computing_molecular_graphics 'Olex2 (Dolomanov et al., 2009)'
_computing_publication_material 'Olex2 (Dolomanov et al., 2009)'
_computing_structure_refinement 'XL (Sheldrick, 2008)'
_computing_structure_solution 'XT (Sheldrick, 2015)'
_diffrn_ambient_temperature 100.0
_diffrn_measured_fraction_theta_full 0.992
_diffrn_measured_fraction_theta_max 0.993
_diffrn_measurement_device_type 'Bruker APEX-II CCD'
_diffrn_measurement_method '\f and \w scans'
_diffrn_radiation_type MoK\a
_diffrn_radiation_wavelength 0.71073
_diffrn_reflns_av_unetI/netI 0.0363
_diffrn_reflns_Laue_measured_fraction_full 0.992
_diffrn_reflns_Laue_measured_fraction_max 0.993
_diffrn_reflns_limit_h_max 15
_diffrn_reflns_limit_h_min -14
_diffrn_reflns_limit_k_max 15
_diffrn_reflns_limit_k_min -14
_diffrn_reflns_limit_l_max 21
_diffrn_reflns_limit_l_min 0
_diffrn_reflns_number 9718
_diffrn_reflns_point_group_measured_fraction_full 0.992
_diffrn_reflns_point_group_measured_fraction_max 0.993
_diffrn_reflns_theta_full 25.242
_diffrn_reflns_theta_max 29.611
_diffrn_reflns_theta_min 2.338
_diffrn_standards_number 0
_exptl_absorpt_coefficient_mu 0.084
_exptl_absorpt_correction_T_max 0.745907
_exptl_absorpt_correction_T_min 0.506936
_exptl_absorpt_correction_type multi-scan
_exptl_absorpt_process_details
;
 TWINABS-2012/1 (Bruker,2012) was used for absorption correction.
 
For component 1:
 wR2(int) was 0.1466 before and 0.0459 after correction.
 The Ratio of minimum to maximum transmission not present.
 The \l/2 correction factor is Not present
 
For component 2:
 wR2(int) was 0.1854 before and 0.0794 after correction.
 The Ratio of minimum to maximum transmission not present.
 The \l/2 correction factor is Not present
 
For component 3:
 wR2(int) was 0.1788 before and 0.0626 after correction.
 The Ratio of minimum to maximum transmission is 0.68.
 The \l/2 correction factor is Not present

Final HKLF 4 output contains 105734 reflections, Rint = 0.0542
 (65242 with I > 3sig(I), Rint = 0.0492)
;
_exptl_crystal_colour yellow
_exptl_crystal_colour_primary yellow
_exptl_crystal_density_diffrn 1.303
_exptl_crystal_description block
_exptl_crystal_F_000 712
_exptl_crystal_size_max 0.362
_exptl_crystal_size_mid 0.332
_exptl_crystal_size_min 0.226
_refine_diff_density_max 0.450
_refine_diff_density_min -0.337
_refine_diff_density_rms 0.054
_refine_ls_extinction_method none
_refine_ls_goodness_of_fit_ref 1.043
_refine_ls_hydrogen_treatment mixed
_refine_ls_matrix_type full
_refine_ls_number_parameters 513
_refine_ls_number_reflns 9718
_refine_ls_number_restraints 446
_refine_ls_restrained_S_all 1.029
_refine_ls_R_factor_all 0.0551
_refine_ls_R_factor_gt 0.0487
_refine_ls_shift/su_max 0.004
_refine_ls_shift/su_mean 0.000
_refine_ls_structure_factor_coef Fsqd
_refine_ls_weighting_details 'w=1/[\s^2^(Fo^2^)+(0.0688P)^2^+0.8565P] where P=(Fo^2^+2Fc^2^)/3'
_refine_ls_weighting_scheme calc
_refine_ls_wR_factor_gt 0.1324
_refine_ls_wR_factor_ref 0.1379
_reflns_Friedel_coverage 0.000
_reflns_number_gt 8620
_reflns_number_total 9718
_reflns_threshold_expression 'I > 2\s(I)'
_cod_data_source_file cs8b03271_si_011.cif
_cod_data_source_block mo_0201_cg_0m_4
_cod_database_code 4515753
_shelx_shelxl_version_number 2016/6
_shelx_space_group_comment
;
The symmetry employed for this shelxl refinement is uniquely defined
by the following loop, which should always be used as a source of
symmetry information in preference to the above space-group names.
They are only intended as comments.
;
_shelx_estimated_absorpt_t_max 0.981
_shelx_estimated_absorpt_t_min 0.970
_olex2_refinement_description
;
1. Twinned data refinement
 Scales: 1.00(5)
 0.202(8) 0.169(6) -0.37(5)
2. Fixed Uiso
 At 1.2 times of:
  All C(H) groups, All C(H,H) groups
 At 1.5 times of:
  All C(H,H,H) groups
3. Restrained distances
 C47-C48
 1.5 with sigma of 0.02
 O6-C47
 1.4 with sigma of 0.02
 C45-O6
 1.4 with sigma of 0.02
 C45-O5
 1.2 with sigma of 0.02
 C45-C46
 1.5 with sigma of 0.02
4. Rigid body (RIGU) restrains
 All non-hydrogen atoms
 with sigma for 1-2 distances of 0.004 and sigma for 1-3 distances of 0.004
5. Others
 Fixed Sof: O5(0.5) O6(0.5) C45(0.5) C46(0.5) H46A(0.5) H46B(0.5) H46C(0.5)
 C47(0.5) H47A(0.5) H47B(0.5) C48(0.5) H48A(0.5) H48B(0.5) H48C(0.5)
6.a Secondary CH2 refined with riding coordinates:
 C47(H47A,H47B)
6.b Aromatic/amide H refined with riding coordinates:
 C2(H2), C4(H4), C10(H10), C12(H12), C16(H16), C21(H21), C22(H22), C24(H24),
 C33(H33), C39(H39), C40(H40), C42(H42), C43(H43)
6.c Idealised Me refined as rotating group:
 C27(H27A,H27B,H27C), C28(H28A,H28B,H28C), C29(H29A,H29B,H29C), C30(H30A,H30B,
 H30C), C37(H37A,H37B,H37C), C44(H44A,H44B,H44C), C46(H46A,H46B,H46C), C48(H48A,
 H48B,H48C)
;
_olex2_submission_special_instructions 'No special instructions were received'

loop_
_space_group_symop_operation_xyz
'x, y, z'
'-x, -y, -z'

loop_
_atom_site_label
_atom_site_type_symbol
_atom_site_fract_x
_atom_site_fract_y
_atom_site_fract_z
_atom_site_U_iso_or_equiv
_atom_site_adp_type
_atom_site_occupancy
_atom_site_site_symmetry_order
_atom_site_calc_flag
_atom_site_refinement_flags_posn
_atom_site_refinement_flags_adp
_atom_site_refinement_flags_occupancy
_atom_site_disorder_assembly
_atom_site_disorder_group
O1 O 0.41374(8) 0.04556(9) 0.72194(6) 0.01968(18) Uani 1 1 d . U . . .
O2 O 0.61310(9) 0.36632(9) 0.49841(6) 0.02133(19) Uani 1 1 d . U . . .
O3 O 0.59043(8) 0.73588(8) 0.59326(6) 0.01951(18) Uani 1 1 d . U . . .
O4 O 0.38186(8) 0.42160(8) 0.81538(6) 0.01960(18) Uani 1 1 d . U . . .
C1 C 0.50779(11) 0.11269(11) 0.69363(8) 0.0157(2) Uani 1 1 d . U . . .
C2 C 0.51201(11) 0.21390(11) 0.61221(8) 0.0170(2) Uani 1 1 d . U . . .
H2 H 0.445605 0.242143 0.574686 0.020 Uiso 1 1 calc R . . . .
C3 C 0.61490(11) 0.27544(11) 0.58466(8) 0.0164(2) Uani 1 1 d . U . . .
C4 C 0.70736(11) 0.24195(11) 0.64115(8) 0.0153(2) Uani 1 1 d . U . . .
H4 H 0.775883 0.285120 0.621750 0.018 Uiso 1 1 calc R . . . .
C5 C 0.70042(10) 0.14282(11) 0.72850(8) 0.0142(2) Uani 1 1 d . U . . .
C6 C 0.79445(11) 0.11090(11) 0.79114(8) 0.0149(2) Uani 1 1 d . U . . .
C7 C 0.87472(11) 0.19372(11) 0.78957(8) 0.0153(2) Uani 1 1 d . U . . .
C8 C 0.85170(11) 0.33210(11) 0.75000(8) 0.0151(2) Uani 1 1 d . U . . .
C9 C 0.72733(10) 0.41703(11) 0.73753(8) 0.0141(2) Uani 1 1 d . U . . .
C10 C 0.61417(10) 0.37459(11) 0.78793(8) 0.0145(2) Uani 1 1 d . U . . .
H10 H 0.619571 0.292282 0.833175 0.017 Uiso 1 1 calc R . . . .
C11 C 0.49664(10) 0.45225(11) 0.77149(8) 0.0152(2) Uani 1 1 d . U . . .
C12 C 0.48678(11) 0.57354(11) 0.70408(8) 0.0165(2) Uani 1 1 d . U . . .
H12 H 0.405433 0.624056 0.689841 0.020 Uiso 1 1 calc R . . . .
C13 C 0.59507(11) 0.61872(11) 0.65891(8) 0.0153(2) Uani 1 1 d . U . . .
C14 C 0.71933(11) 0.54569(11) 0.67773(8) 0.0152(2) Uani 1 1 d . U . . .
C15 C 0.83332(11) 0.59712(11) 0.64154(8) 0.0167(2) Uani 1 1 d . U . . .
C16 C 0.94501(11) 0.52092(12) 0.67056(9) 0.0194(2) Uani 1 1 d . U . . .
H16 H 1.018506 0.556795 0.652775 0.023 Uiso 1 1 calc R . . . .
C17 C 0.95699(11) 0.39074(12) 0.72599(8) 0.0181(2) Uani 1 1 d . U . . .
C18 C 1.07446(12) 0.32294(13) 0.76020(9) 0.0218(2) Uani 1 1 d . U . . .
H18 H 1.1458(17) 0.3678(17) 0.7462(12) 0.026 Uiso 1 1 d R . . . .
C19 C 1.08587(12) 0.20052(13) 0.81661(9) 0.0219(2) Uani 1 1 d . U . . .
H19 H 1.1634(17) 0.1527(17) 0.8467(12) 0.026 Uiso 1 1 d R . . . .
C20 C 0.98882(11) 0.13283(12) 0.83059(8) 0.0184(2) Uani 1 1 d . U . . .
C21 C 1.00978(12) 0.00216(12) 0.88581(9) 0.0216(2) Uani 1 1 d . U . . .
H21 H 1.087435 -0.037098 0.911021 0.026 Uiso 1 1 calc R . . . .
C22 C 0.92048(12) -0.06683(12) 0.90286(9) 0.0216(2) Uani 1 1 d . U . . .
H22 H 0.930192 -0.150399 0.946492 0.026 Uiso 1 1 calc R . . . .
C23 C 0.81186(11) -0.01384(11) 0.85521(8) 0.0178(2) Uani 1 1 d . U . . .
C24 C 0.71955(12) -0.08835(11) 0.87413(8) 0.0185(2) Uani 1 1 d . U . . .
H24 H 0.732933 -0.171497 0.918223 0.022 Uiso 1 1 calc R . . . .
C25 C 0.61261(11) -0.04600(11) 0.83189(8) 0.0161(2) Uani 1 1 d . U . . .
C26 C 0.60433(11) 0.07029(11) 0.75335(8) 0.0145(2) Uani 1 1 d . U . . .
C27 C 0.31530(12) 0.08589(13) 0.66462(9) 0.0212(2) Uani 1 1 d . U . . .
H27A H 0.352465 0.078074 0.601504 0.032 Uiso 1 1 calc GR . . . .
H27B H 0.273660 0.175035 0.659276 0.032 Uiso 1 1 calc GR . . . .
H27C H 0.252178 0.032272 0.693735 0.032 Uiso 1 1 calc GR . . . .
C28 C 0.70555(14) 0.44320(13) 0.46870(9) 0.0257(3) Uani 1 1 d . U . . .
H28A H 0.692069 0.505973 0.406923 0.039 Uiso 1 1 calc GR . . . .
H28B H 0.791296 0.389052 0.463657 0.039 Uiso 1 1 calc GR . . . .
H28C H 0.697020 0.487570 0.515042 0.039 Uiso 1 1 calc GR . . . .
C29 C 0.47707(14) 0.83036(12) 0.60140(10) 0.0265(3) Uani 1 1 d . U . . .
H29A H 0.493646 0.914826 0.563685 0.040 Uiso 1 1 calc GR . . . .
H29B H 0.449963 0.827427 0.667874 0.040 Uiso 1 1 calc GR . . . .
H29C H 0.409527 0.813892 0.578238 0.040 Uiso 1 1 calc GR . . . .
C30 C 0.38406(12) 0.29944(12) 0.88442(9) 0.0229(3) Uani 1 1 d . U . . .
H30A H 0.428671 0.232813 0.854730 0.034 Uiso 1 1 calc GR . . . .
H30B H 0.296378 0.288989 0.910789 0.034 Uiso 1 1 calc GR . . . .
H30C H 0.428651 0.292547 0.935203 0.034 Uiso 1 1 calc GR . . . .
C31 C 0.51557(11) -0.12702(11) 0.87175(8) 0.0165(2) Uani 1 1 d . U . . .
C32 C 0.40269(12) -0.08929(12) 0.92860(8) 0.0193(2) Uani 1 1 d . U . . .
H32 H 0.3851(16) -0.0075(16) 0.9398(12) 0.023 Uiso 1 1 d R . . . .
C33 C 0.31918(12) -0.17076(13) 0.97402(8) 0.0208(2) Uani 1 1 d . U . . .
H33 H 0.243432 -0.143526 1.012901 0.025 Uiso 1 1 calc R . . . .
C34 C 0.34435(12) -0.29225(13) 0.96368(9) 0.0219(2) Uani 1 1 d . U . . .
C35 C 0.45752(14) -0.32993(13) 0.90780(9) 0.0237(3) Uani 1 1 d . U . . .
H35 H 0.4806(17) -0.4150(17) 0.8985(13) 0.028 Uiso 1 1 d R . . . .
C36 C 0.54216(13) -0.24905(12) 0.86285(9) 0.0211(2) Uani 1 1 d . U . . .
H36 H 0.6232(17) -0.2768(17) 0.8211(12) 0.025 Uiso 1 1 d R . . . .
C37 C 0.25361(15) -0.38076(16) 1.01338(10) 0.0314(3) Uani 1 1 d . U . . .
H37A H 0.275356 -0.431102 1.076495 0.047 Uiso 1 1 calc GR . . . .
H37B H 0.260465 -0.438109 0.976672 0.047 Uiso 1 1 calc GR . . . .
H37C H 0.166024 -0.330586 1.019278 0.047 Uiso 1 1 calc GR . . . .
C38 C 0.84150(11) 0.72891(11) 0.57840(8) 0.0170(2) Uani 1 1 d . U . . .
C39 C 0.78657(12) 0.83763(12) 0.60726(9) 0.0200(2) Uani 1 1 d . U . . .
H39 H 0.737715 0.829312 0.668393 0.024 Uiso 1 1 calc R . . . .
C40 C 0.80236(12) 0.95763(12) 0.54791(9) 0.0208(2) Uani 1 1 d . U . . .
H40 H 0.763267 1.030236 0.568802 0.025 Uiso 1 1 calc R . . . .
C41 C 0.87476(11) 0.97329(12) 0.45803(9) 0.0202(2) Uani 1 1 d . U . . .
C42 C 0.93263(11) 0.86493(13) 0.43049(8) 0.0208(2) Uani 1 1 d . U . . .
H42 H 0.984292 0.873082 0.370342 0.025 Uiso 1 1 calc R . . . .
C43 C 0.91635(11) 0.74447(12) 0.48943(8) 0.0194(2) Uani 1 1 d . U . . .
H43 H 0.956760 0.671862 0.468789 0.023 Uiso 1 1 calc R . . . .
C44 C 0.88932(13) 1.10389(14) 0.39263(10) 0.0281(3) Uani 1 1 d . U . . .
H44A H 0.816648 1.142896 0.357664 0.042 Uiso 1 1 calc GR . . . .
H44B H 0.968630 1.096195 0.347929 0.042 Uiso 1 1 calc GR . . . .
H44C H 0.892162 1.157449 0.429813 0.042 Uiso 1 1 calc GR . . . .
O5 O -0.07656(19) 0.62055(19) 1.01922(14) 0.0261(4) Uani 0.5 1 d D U P A -1
O6 O 0.0510(3) 0.4273(4) 1.0271(3) 0.0255(8) Uani 0.5 1 d D U P A -1
C45 C -0.0118(4) 0.5440(5) 0.9807(4) 0.0210(8) Uani 0.5 1 d D U P A -1
C46 C -0.0384(3) 0.6012(4) 0.8715(3) 0.0258(7) Uani 0.5 1 d D U P A -1
H46A H -0.118802 0.665030 0.867368 0.039 Uiso 0.5 1 calc GR . P A -1
H46B H -0.044245 0.531889 0.849985 0.039 Uiso 0.5 1 calc GR . P A -1
H46C H 0.031695 0.640995 0.831385 0.039 Uiso 0.5 1 calc GR . P A -1
C47 C -0.0124(5) 0.4352(4) 1.1242(3) 0.0381(9) Uani 0.5 1 d D U P A -1
H47A H 0.056816 0.425439 1.159274 0.046 Uiso 0.5 1 calc R . P A -1
H47B H -0.062903 0.523520 1.115491 0.046 Uiso 0.5 1 calc R . P A -1
C48 C -0.0860(3) 0.3609(3) 1.1802(2) 0.0303(6) Uani 0.5 1 d D U P A -1
H48A H -0.175179 0.406991 1.179757 0.045 Uiso 0.5 1 calc GR . P A -1
H48B H -0.065528 0.332751 1.244534 0.045 Uiso 0.5 1 calc GR . P A -1
H48C H -0.073067 0.286446 1.158723 0.045 Uiso 0.5 1 calc GR . P A -1

loop_
_atom_site_aniso_label
_atom_site_aniso_U_11
_atom_site_aniso_U_22
_atom_site_aniso_U_33
_atom_site_aniso_U_23
_atom_site_aniso_U_13
_atom_site_aniso_U_12
O1 0.0197(4) 0.0217(4) 0.0177(4) -0.0018(3) -0.0074(3) -0.0063(3)
O2 0.0272(5) 0.0210(4) 0.0141(4) 0.0023(3) -0.0081(3) -0.0083(3)
O3 0.0199(4) 0.0150(4) 0.0195(4) 0.0003(3) -0.0049(3) -0.0029(3)
O4 0.0143(4) 0.0180(4) 0.0205(4) -0.0001(3) -0.0017(3) -0.0022(3)
C1 0.0167(5) 0.0163(5) 0.0142(5) -0.0050(4) -0.0039(4) -0.0021(4)
C2 0.0179(5) 0.0179(5) 0.0144(5) -0.0037(4) -0.0059(4) -0.0013(4)
C3 0.0208(5) 0.0147(5) 0.0119(5) -0.0029(4) -0.0041(4) -0.0013(4)
C4 0.0182(5) 0.0146(5) 0.0127(5) -0.0042(4) -0.0033(4) -0.0021(4)
C5 0.0158(5) 0.0140(5) 0.0121(5) -0.0046(4) -0.0042(4) 0.0006(4)
C6 0.0152(5) 0.0157(5) 0.0127(5) -0.0048(4) -0.0039(4) 0.0007(4)
C7 0.0153(5) 0.0170(5) 0.0131(5) -0.0061(4) -0.0029(4) 0.0002(4)
C8 0.0152(5) 0.0176(5) 0.0126(5) -0.0056(4) -0.0036(4) -0.0012(4)
C9 0.0151(5) 0.0154(5) 0.0125(4) -0.0053(4) -0.0032(4) -0.0020(4)
C10 0.0156(5) 0.0144(5) 0.0130(5) -0.0045(4) -0.0028(4) -0.0014(4)
C11 0.0147(5) 0.0170(5) 0.0137(5) -0.0050(4) -0.0021(4) -0.0025(4)
C12 0.0160(5) 0.0157(5) 0.0164(5) -0.0039(4) -0.0044(4) -0.0009(4)
C13 0.0188(5) 0.0138(5) 0.0128(5) -0.0031(4) -0.0042(4) -0.0027(4)
C14 0.0167(5) 0.0162(5) 0.0136(5) -0.0057(4) -0.0025(4) -0.0032(4)
C15 0.0186(5) 0.0188(5) 0.0140(5) -0.0066(4) -0.0011(4) -0.0053(4)
C16 0.0172(5) 0.0232(6) 0.0195(5) -0.0078(4) -0.0015(4) -0.0064(4)
C17 0.0154(5) 0.0211(5) 0.0186(5) -0.0083(4) -0.0030(4) -0.0021(4)
C18 0.0155(5) 0.0270(6) 0.0247(6) -0.0096(5) -0.0050(4) -0.0031(4)
C19 0.0156(5) 0.0270(6) 0.0238(6) -0.0093(5) -0.0075(4) 0.0004(4)
C20 0.0163(5) 0.0218(6) 0.0172(5) -0.0082(4) -0.0050(4) 0.0008(4)
C21 0.0185(5) 0.0225(6) 0.0220(6) -0.0067(5) -0.0104(4) 0.0047(4)
C22 0.0231(6) 0.0182(5) 0.0209(6) -0.0037(4) -0.0106(4) 0.0030(4)
C23 0.0194(5) 0.0165(5) 0.0158(5) -0.0048(4) -0.0060(4) 0.0012(4)
C24 0.0223(5) 0.0143(5) 0.0162(5) -0.0018(4) -0.0061(4) -0.0004(4)
C25 0.0200(5) 0.0136(5) 0.0128(5) -0.0031(4) -0.0030(4) -0.0012(4)
C26 0.0163(5) 0.0142(5) 0.0120(5) -0.0041(4) -0.0036(4) -0.0003(4)
C27 0.0168(5) 0.0269(6) 0.0200(5) -0.0065(5) -0.0059(4) -0.0028(4)
C28 0.0335(7) 0.0255(6) 0.0173(5) 0.0015(5) -0.0063(5) -0.0134(5)
C29 0.0317(7) 0.0158(5) 0.0225(6) -0.0023(5) -0.0029(5) 0.0042(5)
C30 0.0188(5) 0.0208(6) 0.0221(6) 0.0012(5) -0.0013(4) -0.0047(4)
C31 0.0210(5) 0.0155(5) 0.0115(5) -0.0016(4) -0.0047(4) -0.0030(4)
C32 0.0206(5) 0.0178(5) 0.0160(5) -0.0034(4) -0.0054(4) 0.0011(4)
C33 0.0170(5) 0.0267(6) 0.0158(5) -0.0036(4) -0.0049(4) -0.0017(4)
C34 0.0242(6) 0.0294(6) 0.0151(5) -0.0046(5) -0.0058(4) -0.0109(5)
C35 0.0338(7) 0.0228(6) 0.0174(5) -0.0073(5) -0.0020(5) -0.0107(5)
C36 0.0274(6) 0.0195(6) 0.0156(5) -0.0061(4) -0.0001(4) -0.0057(5)
C37 0.0334(7) 0.0417(8) 0.0258(7) -0.0083(6) -0.0031(5) -0.0220(6)
C38 0.0169(5) 0.0188(5) 0.0161(5) -0.0055(4) -0.0014(4) -0.0059(4)
C39 0.0219(5) 0.0218(6) 0.0174(5) -0.0083(4) 0.0020(4) -0.0075(4)
C40 0.0211(5) 0.0194(6) 0.0239(6) -0.0077(5) -0.0030(4) -0.0064(4)
C41 0.0155(5) 0.0235(6) 0.0212(6) -0.0017(4) -0.0057(4) -0.0075(4)
C42 0.0160(5) 0.0285(6) 0.0156(5) -0.0041(5) -0.0010(4) -0.0057(4)
C43 0.0175(5) 0.0232(6) 0.0166(5) -0.0074(4) -0.0010(4) -0.0026(4)
C44 0.0254(6) 0.0256(6) 0.0299(7) 0.0030(5) -0.0093(5) -0.0107(5)
O5 0.0283(10) 0.0196(9) 0.0260(9) -0.0062(8) -0.0005(8) -0.0023(7)
O6 0.0267(18) 0.0224(18) 0.0278(13) -0.0105(13) -0.0032(13) -0.0027(12)
C45 0.024(2) 0.024(2) 0.0188(15) -0.0069(14) -0.0013(16) -0.0106(19)
C46 0.0299(17) 0.0233(17) 0.0243(14) -0.0097(12) -0.0078(13) 0.0004(12)
C47 0.057(3) 0.035(2) 0.0217(15) -0.0074(15) -0.0028(18) -0.0139(19)
C48 0.0350(15) 0.0245(13) 0.0279(13) -0.0045(11) -0.0009(11) -0.0087(11)

loop_
_atom_type_symbol
_atom_type_description
_atom_type_scat_dispersion_real
_atom_type_scat_dispersion_imag
_atom_type_scat_source
C C 0.0033 0.0016 'International Tables Vol C Tables 4.2.6.8 and 6.1.1.4'
H H 0.0000 0.0000 'International Tables Vol C Tables 4.2.6.8 and 6.1.1.4'
O O 0.0106 0.0060 'International Tables Vol C Tables 4.2.6.8 and 6.1.1.4'

loop_
_geom_angle_atom_site_label_1
_geom_angle_atom_site_label_2
_geom_angle_atom_site_label_3
_geom_angle
C1 O1 C27 117.46(9)
C3 O2 C28 117.74(10)
C13 O3 C29 117.10(10)
C11 O4 C30 117.25(9)
O1 C1 C2 122.55(10)
O1 C1 C26 115.94(10)
C2 C1 C26 121.51(11)
C1 C2 H2 120.1
C1 C2 C3 119.73(10)
C3 C2 H2 120.1
O2 C3 C2 113.55(10)
O2 C3 C4 125.35(11)
C4 C3 C2 121.08(10)
C3 C4 H4 120.0
C3 C4 C5 119.97(11)
C5 C4 H4 120.0
C4 C5 C6 120.38(10)
C4 C5 C26 119.85(10)
C26 C5 C6 119.71(10)
C7 C6 C5 125.68(10)
C23 C6 C5 116.04(11)
C23 C6 C7 118.21(10)
C6 C7 C8 127.04(10)
C20 C7 C6 116.57(10)
C20 C7 C8 116.39(11)
C9 C8 C7 125.47(10)
C17 C8 C7 118.01(10)
C17 C8 C9 116.43(10)
C10 C9 C8 120.39(10)
C10 C9 C14 119.73(10)
C14 C9 C8 119.82(10)
C9 C10 H10 119.9
C11 C10 C9 120.20(10)
C11 C10 H10 119.9
O4 C11 C10 125.34(10)
O4 C11 C12 113.96(10)
C10 C11 C12 120.70(10)
C11 C12 H12 120.2
C13 C12 C11 119.67(10)
C13 C12 H12 120.2
O3 C13 C12 121.87(10)
O3 C13 C14 116.10(10)
C12 C13 C14 122.03(10)
C9 C14 C13 116.80(10)
C9 C14 C15 119.97(10)
C13 C14 C15 123.21(10)
C14 C15 C38 126.68(10)
C16 C15 C14 117.67(11)
C16 C15 C38 115.58(10)
C15 C16 H16 118.3
C15 C16 C17 123.38(11)
C17 C16 H16 118.3
C8 C17 C16 120.08(11)
C8 C17 C18 120.93(11)
C16 C17 C18 118.93(11)
C17 C18 H18 119.7(10)
C19 C18 C17 119.80(12)
C19 C18 H18 120.3(10)
C18 C19 H19 122.1(10)
C18 C19 C20 120.49(11)
C20 C19 H19 117.3(10)
C19 C20 C7 121.07(11)
C21 C20 C7 121.01(11)
C21 C20 C19 117.91(11)
C20 C21 H21 119.6
C22 C21 C20 120.76(11)
C22 C21 H21 119.6
C21 C22 H22 120.1
C21 C22 C23 119.77(12)
C23 C22 H22 120.1
C6 C23 C22 121.10(11)
C6 C23 C24 120.19(10)
C24 C23 C22 118.70(11)
C23 C24 H24 118.5
C25 C24 C23 122.99(11)
C25 C24 H24 118.5
C24 C25 C26 117.83(11)
C24 C25 C31 115.71(10)
C26 C25 C31 126.46(10)
C1 C26 C25 122.78(11)
C5 C26 C1 117.34(10)
C5 C26 C25 119.73(10)
O1 C27 H27A 109.5
O1 C27 H27B 109.5
O1 C27 H27C 109.5
H27A C27 H27B 109.5
H27A C27 H27C 109.5
H27B C27 H27C 109.5
O2 C28 H28A 109.5
O2 C28 H28B 109.5
O2 C28 H28C 109.5
H28A C28 H28B 109.5
H28A C28 H28C 109.5
H28B C28 H28C 109.5
O3 C29 H29A 109.5
O3 C29 H29B 109.5
O3 C29 H29C 109.5
H29A C29 H29B 109.5
H29A C29 H29C 109.5
H29B C29 H29C 109.5
O4 C30 H30A 109.5
O4 C30 H30B 109.5
O4 C30 H30C 109.5
H30A C30 H30B 109.5
H30A C30 H30C 109.5
H30B C30 H30C 109.5
C32 C31 C25 120.84(11)
C36 C31 C25 120.61(11)
C36 C31 C32 118.09(11)
C31 C32 H32 119.7(10)
C33 C32 C31 120.74(12)
C33 C32 H32 119.5(10)
C32 C33 H33 119.4
C32 C33 C34 121.29(12)
C34 C33 H33 119.4
C33 C34 C37 121.17(12)
C35 C34 C33 117.76(12)
C35 C34 C37 121.05(13)
C34 C35 H35 121.2(11)
C36 C35 C34 121.16(12)
C36 C35 H35 117.6(10)
C31 C36 H36 118.7(10)
C35 C36 C31 120.94(12)
C35 C36 H36 120.4(10)
C34 C37 H37A 109.5
C34 C37 H37B 109.5
C34 C37 H37C 109.5
H37A C37 H37B 109.5
H37A C37 H37C 109.5
H37B C37 H37C 109.5
C39 C38 C15 122.97(10)
C43 C38 C15 119.00(11)
C43 C38 C39 117.79(11)
C38 C39 H39 119.5
C40 C39 C38 120.99(11)
C40 C39 H39 119.5
C39 C40 H40 119.5
C39 C40 C41 121.07(12)
C41 C40 H40 119.5
C40 C41 C44 121.10(12)
C42 C41 C40 117.96(11)
C42 C41 C44 120.95(12)
C41 C42 H42 119.4
C41 C42 C43 121.20(11)
C43 C42 H42 119.4
C38 C43 H43 119.5
C42 C43 C38 120.93(11)
C42 C43 H43 119.5
C41 C44 H44A 109.5
C41 C44 H44B 109.5
C41 C44 H44C 109.5
H44A C44 H44B 109.5
H44A C44 H44C 109.5
H44B C44 H44C 109.5
C45 O6 C47 94.9(3)
O5 C45 O6 123.6(3)
O5 C45 C46 105.9(4)
O6 C45 C46 129.6(3)
C45 C46 H46A 109.5
C45 C46 H46B 109.5
C45 C46 H46C 109.5
H46A C46 H46B 109.5
H46A C46 H46C 109.5
H46B C46 H46C 109.5
O6 C47 H47A 106.5
O6 C47 H47B 106.5
H47A C47 H47B 106.5
C48 C47 O6 123.3(4)
C48 C47 H47A 106.5
C48 C47 H47B 106.5
C47 C48 H48A 109.5
C47 C48 H48B 109.5
C47 C48 H48C 109.5
H48A C48 H48B 109.5
H48A C48 H48C 109.5
H48B C48 H48C 109.5

loop_
_geom_bond_atom_site_label_1
_geom_bond_atom_site_label_2
_geom_bond_distance
O1 C1 1.3609(14)
O1 C27 1.4272(14)
O2 C3 1.3638(13)
O2 C28 1.4216(15)
O3 C13 1.3616(13)
O3 C29 1.4227(15)
O4 C11 1.3639(14)
O4 C30 1.4254(14)
C1 C2 1.3736(15)
C1 C26 1.4331(15)
C2 H2 0.9500
C2 C3 1.4045(17)
C3 C4 1.3746(16)
C4 H4 0.9500
C4 C5 1.4196(15)
C5 C6 1.4586(15)
C5 C26 1.4264(16)
C6 C7 1.4559(16)
C6 C23 1.4122(16)
C7 C8 1.4566(16)
C7 C20 1.4271(15)
C8 C9 1.4555(15)
C8 C17 1.4117(16)
C9 C10 1.4185(15)
C9 C14 1.4278(15)
C10 H10 0.9500
C10 C11 1.3756(15)
C11 C12 1.4038(15)
C12 H12 0.9500
C12 C13 1.3703(16)
C13 C14 1.4288(15)
C14 C15 1.4456(16)
C15 C16 1.3654(17)
C15 C38 1.4946(16)
C16 H16 0.9500
C16 C17 1.4207(17)
C17 C18 1.4242(16)
C18 H18 0.998(18)
C18 C19 1.3539(19)
C19 H19 0.994(18)
C19 C20 1.4235(18)
C20 C21 1.4220(17)
C21 H21 0.9500
C21 C22 1.3518(19)
C22 H22 0.9500
C22 C23 1.4230(16)
C23 C24 1.4203(17)
C24 H24 0.9500
C24 C25 1.3633(16)
C25 C26 1.4449(15)
C25 C31 1.4922(16)
C27 H27A 0.9800
C27 H27B 0.9800
C27 H27C 0.9800
C28 H28A 0.9800
C28 H28B 0.9800
C28 H28C 0.9800
C29 H29A 0.9800
C29 H29B 0.9800
C29 H29C 0.9800
C30 H30A 0.9800
C30 H30B 0.9800
C30 H30C 0.9800
C31 C32 1.3974(16)
C31 C36 1.3947(17)
C32 H32 0.969(18)
C32 C33 1.3873(18)
C33 H33 0.9500
C33 C34 1.3992(19)
C34 C35 1.3917(19)
C34 C37 1.5078(18)
C35 H35 0.989(18)
C35 C36 1.3911(18)
C36 H36 1.013(17)
C37 H37A 0.9800
C37 H37B 0.9800
C37 H37C 0.9800
C38 C39 1.3980(17)
C38 C43 1.3958(16)
C39 H39 0.9500
C39 C40 1.3889(17)
C40 H40 0.9500
C40 C41 1.3963(17)
C41 C42 1.3881(19)
C41 C44 1.5083(18)
C42 H42 0.9500
C42 C43 1.3928(17)
C43 H43 0.9500
C44 H44A 0.9800
C44 H44B 0.9800
C44 H44C 0.9800
O5 C45 1.202(5)
O6 C45 1.351(5)
O6 C47 1.507(6)
C45 C46 1.628(6)
C46 H46A 0.9800
C46 H46B 0.9800
C46 H46C 0.9800
C47 H47A 0.9900
C47 H47B 0.9900
C47 C48 1.290(5)
C48 H48A 0.9800
C48 H48B 0.9800
C48 H48C 0.9800

loop_
_twin_individual_id
_twin_individual_mass_fraction_refined
1 1.00(5)
2 0.202(8)
3 0.169(6)
4 -0.37(5)
